data_4038753
loop_
_publ_author_name
'Nguyen, Thi Mo'
'Cao, Hoang Anh'
'Thuong Cao, Thi Thuong'
'Koyama, Satoki'
'Mac, Dinh Hung'
'Nguyen, Thanh Binh'

_publ_section_title
;
 Access to [2,1]Benzothiazine <i>S</i>,<i>S</i>-Dioxides from
 \b-Substituted <i>o</i>-Nitrostyrenes and Sulfur.
;
_journal_issue 19
_journal_name_full 'The Journal of organic chemistry'
_journal_page_first 12058
_journal_page_last 12066
_journal_paper_doi 10.1021/acs.joc.0c00918
_journal_volume 85
_journal_year 2020
_chemical_formula_moiety 'C13 H9 F N2 O2 S'
_chemical_formula_sum 'C13 H9 F N2 O2 S'
_chemical_formula_weight 276.28
_space_group_crystal_system orthorhombic
_space_group_IT_number 19
_space_group_name_Hall 'P 2ac 2ab'
_space_group_name_H-M_alt 'P 21 21 21'
_atom_sites_solution_hydrogens geom
_audit_creation_method SHELXL-2014/7
_cell_angle_alpha 90
_cell_angle_beta 90
_cell_angle_gamma 90
_cell_formula_units_Z 4
_cell_length_a 7.3094(3)
_cell_length_b 11.2860(5)
_cell_length_c 18.0876(8)
_cell_measurement_reflns_used 9917
_cell_measurement_temperature 273(2)
_cell_measurement_theta_max 30.59
_cell_measurement_theta_min 3.01
_cell_volume 1492.12(11)
_computing_cell_refinement 'SAINT (Bruker, 2013)'
_computing_data_collection 'APEX2 (Bruker, 2014)'
_computing_data_reduction 'SAINT (Bruker, 2013)'
_computing_structure_refinement 'SHELXL-2014/7 (Sheldrick, 2014)'
_computing_structure_solution 'SHELXT 2014/5 (Sheldrick, 2014)'
_diffrn_ambient_temperature 273(2)
_diffrn_measured_fraction_theta_full 0.999
_diffrn_measured_fraction_theta_max 0.918
_diffrn_measurement_device_type 'Bruker APEX-II CCD'
_diffrn_measurement_method '\f and \w scans'
_diffrn_radiation_type MoK\a
_diffrn_radiation_wavelength 0.71073
_diffrn_reflns_av_R_equivalents 0.0415
_diffrn_reflns_av_unetI/netI 0.0470
_diffrn_reflns_Laue_measured_fraction_full 0.999
_diffrn_reflns_Laue_measured_fraction_max 0.918
_diffrn_reflns_limit_h_max 10
_diffrn_reflns_limit_h_min -8
_diffrn_reflns_limit_k_max 16
_diffrn_reflns_limit_k_min -15
_diffrn_reflns_limit_l_max 21
_diffrn_reflns_limit_l_min -24
_diffrn_reflns_number 26732
_diffrn_reflns_point_group_measured_fraction_full 0.999
_diffrn_reflns_point_group_measured_fraction_max 0.877
_diffrn_reflns_theta_full 25.242
_diffrn_reflns_theta_max 31.469
_diffrn_reflns_theta_min 2.886
_exptl_absorpt_coefficient_mu 0.226
_exptl_absorpt_correction_T_max 0.7462
_exptl_absorpt_correction_T_min 0.6954
_exptl_absorpt_correction_type multi-scan
_exptl_absorpt_process_details
;
SADABS-2016/2 (Bruker,2016/2) was used for absorption correction.
wR2(int) was 0.0650 before and 0.0597 after correction.
The Ratio of minimum to maximum transmission is 0.9319.
The \l/2 correction factor is Not present.
;
_exptl_crystal_colour yellow
_exptl_crystal_density_diffrn 1.230
_exptl_crystal_description block
_exptl_crystal_F_000 568
_exptl_crystal_size_max 0.211
_exptl_crystal_size_mid 0.164
_exptl_crystal_size_min 0.153
_refine_diff_density_max 0.348
_refine_diff_density_min -0.266
_refine_diff_density_rms 0.054
_refine_ls_abs_structure_details
;
 Flack x determined using 980 quotients [(I+)-(I-)]/[(I+)+(I-)]
 (Parsons, Flack and Wagner, Acta Cryst. B69 (2013) 249-259).
;
_refine_ls_abs_structure_Flack 0.09(3)
_refine_ls_extinction_method none
_refine_ls_goodness_of_fit_ref 0.853
_refine_ls_hydrogen_treatment constr
_refine_ls_matrix_type full
_refine_ls_number_parameters 172
_refine_ls_number_reflns 4356
_refine_ls_number_restraints 156
_refine_ls_restrained_S_all 0.844
_refine_ls_R_factor_all 0.1037
_refine_ls_R_factor_gt 0.0599
_refine_ls_shift/su_max 0.000
_refine_ls_shift/su_mean 0.000
_refine_ls_structure_factor_coef Fsqd
_refine_ls_weighting_details 'w=1/[\s^2^(Fo^2^)+(0.2000P)^2^] where P=(Fo^2^+2Fc^2^)/3'
_refine_ls_weighting_scheme calc
_refine_ls_wR_factor_gt 0.1873
_refine_ls_wR_factor_ref 0.2290
_reflns_Friedel_coverage 0.679
_reflns_Friedel_fraction_full 1.000
_reflns_Friedel_fraction_max 0.823
_reflns_number_gt 2947
_reflns_number_total 4356
_reflns_threshold_expression 'I > 2\s(I)'
_cod_data_source_file jo0c00918_si_003.cif
_cod_data_source_block oPy
_cod_depositor_comments 'Adding full bibliography for 4038753--4038754.cif.'
_cod_database_code 4038753
_shelx_shelxl_version_number 2014/7
_shelx_space_group_comment
;
The symmetry employed for this shelxl refinement is uniquely defined
by the following loop, which should always be used as a source of
symmetry information in preference to the above space-group names.
They are only intended as comments.
;
_shelx_estimated_absorpt_t_min 0.954
_shelx_estimated_absorpt_t_max 0.966

loop_
_space_group_symop_operation_xyz
'x, y, z'
'-x+1/2, -y, z+1/2'
'-x, y+1/2, -z+1/2'
'x+1/2, -y+1/2, -z'

loop_
_atom_site_label
_atom_site_type_symbol
_atom_site_fract_x
_atom_site_fract_y
_atom_site_fract_z
_atom_site_U_iso_or_equiv
_atom_site_adp_type
_atom_site_occupancy
_atom_site_site_symmetry_order
_atom_site_calc_flag
_atom_site_refinement_flags_posn
_atom_site_refinement_flags_adp
_atom_site_refinement_flags_occupancy
_atom_site_disorder_assembly
_atom_site_disorder_group
S9 S 0.12540(17) 0.44310(9) 0.55721(5) 0.0453(3) Uani 1 1 d . U . . .
F1 F 0.0639(5) 0.1864(3) 0.23425(15) 0.0712(9) Uani 1 1 d . U . . .
O1 O 0.2451(6) 0.4997(3) 0.60854(17) 0.0613(10) Uani 1 1 d . U . . .
O2 O -0.0644(5) 0.4774(3) 0.5605(2) 0.0583(9) Uani 1 1 d . U . . .
N12 N 0.1653(5) 0.1132(3) 0.63557(19) 0.0457(8) Uani 1 1 d . U . . .
C5 C 0.1261(6) 0.2773(4) 0.4249(2) 0.0414(8) Uani 1 1 d . U . . .
N10 N 0.2118(6) 0.4656(4) 0.4750(2) 0.0526(10) Uani 1 1 d . U . . .
H10 H 0.2882 0.5228 0.4691 0.063 Uiso 1 1 calc R U . . .
C6 C 0.1668(6) 0.3958(4) 0.4140(2) 0.0432(9) Uani 1 1 d . U . . .
C3 C 0.0990(7) 0.2557(5) 0.2939(2) 0.0548(12) Uani 1 1 d . U . . .
C7 C 0.1207(6) 0.2272(3) 0.4987(2) 0.0398(8) Uani 1 1 d . U . . .
H7 H 0.1068 0.1455 0.5021 0.048 Uiso 1 1 calc R U . . .
C11 C 0.1343(6) 0.2298(4) 0.6364(2) 0.0394(8) Uani 1 1 d . U . . .
C4 C 0.0907(7) 0.2065(4) 0.3632(2) 0.0503(11) Uani 1 1 d . U . . .
H4 H 0.0618 0.1268 0.3691 0.060 Uiso 1 1 calc R U . . .
C16 C 0.0979(8) 0.2943(4) 0.7009(2) 0.0520(12) Uani 1 1 d . U . . .
H16 H 0.0743 0.3752 0.6991 0.062 Uiso 1 1 calc R U . . .
C14 C 0.1394(7) 0.1122(5) 0.7677(2) 0.0557(11) Uani 1 1 d . U . . .
H14 H 0.1484 0.0697 0.8115 0.067 Uiso 1 1 calc R U . . .
C8 C 0.1337(6) 0.2874(3) 0.5627(2) 0.0395(8) Uani 1 1 d . U . . .
C13 C 0.1664(7) 0.0580(5) 0.7012(3) 0.0568(12) Uani 1 1 d . U . . .
H13 H 0.1871 -0.0233 0.7013 0.068 Uiso 1 1 calc R U . . .
C2 C 0.1450(7) 0.3733(5) 0.2821(2) 0.0530(11) Uani 1 1 d . U . . .
H2 H 0.1521 0.4040 0.2345 0.064 Uiso 1 1 calc R U . . .
C1 C 0.1797(7) 0.4435(5) 0.3427(2) 0.0532(11) Uani 1 1 d . U . . .
H1 H 0.2119 0.5226 0.3363 0.064 Uiso 1 1 calc R U . . .
C15 C 0.0979(8) 0.2330(5) 0.7685(2) 0.0600(13) Uani 1 1 d . U . . .
H15 H 0.0709 0.2717 0.8125 0.072 Uiso 1 1 calc R U . . .

loop_
_atom_site_aniso_label
_atom_site_aniso_U_11
_atom_site_aniso_U_22
_atom_site_aniso_U_33
_atom_site_aniso_U_23
_atom_site_aniso_U_13
_atom_site_aniso_U_12
S9 0.0699(7) 0.0318(4) 0.0341(4) 0.0025(4) 0.0002(5) 0.0004(5)
F1 0.096(2) 0.083(2) 0.0343(13) -0.0129(13) 0.0031(13) 0.0197(19)
O1 0.100(3) 0.0435(16) 0.0403(16) 0.0003(14) -0.0076(17) -0.0129(17)
O2 0.074(2) 0.0446(16) 0.0560(18) 0.0043(14) 0.0047(16) 0.0144(16)
N12 0.056(2) 0.0409(17) 0.0404(16) 0.0096(14) -0.0045(15) -0.0035(16)
C5 0.045(2) 0.042(2) 0.0372(17) 0.0041(14) 0.0069(17) 0.0086(18)
N10 0.072(2) 0.052(2) 0.0343(16) 0.0069(15) 0.0004(16) -0.0131(19)
C6 0.051(3) 0.044(2) 0.0345(17) 0.0078(15) -0.0007(16) 0.0015(18)
C3 0.068(3) 0.065(3) 0.0311(18) -0.0048(18) 0.0069(19) 0.012(2)
C7 0.051(2) 0.0310(18) 0.0373(16) 0.0014(15) 0.0000(17) -0.007(2)
C11 0.045(2) 0.0400(18) 0.0332(17) 0.0092(14) 0.0014(16) -0.0048(18)
C4 0.065(3) 0.051(2) 0.0344(19) -0.0002(17) 0.0045(18) 0.008(2)
C16 0.070(3) 0.049(2) 0.0365(19) 0.0043(17) 0.0052(19) -0.002(2)
C14 0.060(3) 0.066(3) 0.0412(19) 0.0200(19) -0.004(2) -0.011(2)
C8 0.047(2) 0.0331(17) 0.0381(17) 0.0062(14) -0.0020(18) -0.0019(16)
C13 0.072(3) 0.049(2) 0.049(2) 0.021(2) -0.003(2) 0.001(2)
C2 0.054(3) 0.074(3) 0.0310(17) 0.0103(18) 0.0022(18) 0.013(2)
C1 0.064(3) 0.056(2) 0.0394(19) 0.0147(19) 0.0024(18) -0.002(2)
C15 0.080(4) 0.070(3) 0.0301(18) 0.0088(19) 0.003(2) -0.005(3)

loop_
_atom_type_symbol
_atom_type_description
_atom_type_scat_dispersion_real
_atom_type_scat_dispersion_imag
_atom_type_scat_source
C C 0.0033 0.0016 'International Tables Vol C Tables 4.2.6.8 and 6.1.1.4'
H H 0.0000 0.0000 'International Tables Vol C Tables 4.2.6.8 and 6.1.1.4'
F F 0.0171 0.0103 'International Tables Vol C Tables 4.2.6.8 and 6.1.1.4'
N N 0.0061 0.0033 'International Tables Vol C Tables 4.2.6.8 and 6.1.1.4'
O O 0.0106 0.0060 'International Tables Vol C Tables 4.2.6.8 and 6.1.1.4'
S S 0.1246 0.1234 'International Tables Vol C Tables 4.2.6.8 and 6.1.1.4'

loop_
_geom_angle_atom_site_label_1
_geom_angle_atom_site_label_2
_geom_angle_atom_site_label_3
_geom_angle
_geom_angle_site_symmetry_1
_geom_angle_site_symmetry_3
_geom_angle_publ_flag
O1 S9 O2 116.3(2) . . ?
O1 S9 N10 106.6(2) . . ?
O2 S9 N10 111.6(2) . . ?
O1 S9 C8 112.9(2) . . ?
O2 S9 C8 107.4(2) . . ?
N10 S9 C8 101.1(2) . . ?
C11 N12 C13 116.8(4) . . ?
C6 C5 C4 118.6(4) . . ?
C6 C5 C7 120.9(4) . . ?
C4 C5 C7 120.5(4) . . ?
C6 N10 S9 122.7(3) . . ?
C5 C6 N10 118.9(4) . . ?
C5 C6 C1 121.1(4) . . ?
N10 C6 C1 119.7(4) . . ?
F1 C3 C4 119.0(5) . . ?
F1 C3 C2 118.4(4) . . ?
C4 C3 C2 122.6(4) . . ?
C8 C7 C5 126.4(3) . . ?
N12 C11 C16 123.5(4) . . ?
N12 C11 C8 115.0(3) . . ?
C16 C11 C8 121.4(4) . . ?
C3 C4 C5 119.4(4) . . ?
C11 C16 C15 118.0(4) . . ?
C13 C14 C15 118.6(4) . . ?
C7 C8 C11 123.5(3) . . ?
C7 C8 S9 117.0(3) . . ?
C11 C8 S9 119.2(3) . . ?
N12 C13 C14 124.8(4) . . ?
C1 C2 C3 118.3(4) . . ?
C2 C1 C6 119.9(5) . . ?
C14 C15 C16 118.2(4) . . ?

loop_
_geom_bond_atom_site_label_1
_geom_bond_atom_site_label_2
_geom_bond_distance
_geom_bond_site_symmetry_2
_geom_bond_publ_flag
S9 O1 1.427(4) . ?
S9 O2 1.442(4) . ?
S9 N10 1.635(4) . ?
S9 C8 1.761(4) . ?
F1 C3 1.358(6) . ?
N12 C11 1.336(6) . ?
N12 C13 1.340(5) . ?
C5 C6 1.385(6) . ?
C5 C4 1.396(6) . ?
C5 C7 1.449(5) . ?
N10 C6 1.395(6) . ?
C6 C1 1.401(5) . ?
C3 C4 1.372(6) . ?
C3 C2 1.386(8) . ?
C7 C8 1.345(5) . ?
C11 C16 1.402(6) . ?
C11 C8 1.483(5) . ?
C16 C15 1.404(6) . ?
C14 C13 1.364(7) . ?
C14 C15 1.396(8) . ?
C2 C1 1.376(7) . ?

loop_
_geom_hbond_atom_site_label_D
_geom_hbond_atom_site_label_H
_geom_hbond_atom_site_label_A
_geom_hbond_distance_DH
_geom_hbond_distance_HA
_geom_hbond_distance_DA
_geom_hbond_angle_DHA
_geom_hbond_site_symmetry_A
C16 H16 O1 0.93 2.49 3.054(6) 119.0 .
C14 H14 O2 0.93 2.61 3.504(5) 161.0 3_546
C2 H2 O1 0.93 2.63 3.544(5) 166.2 2_564
